data_7242719
loop_
_publ_author_name
'Thorat, Shridhar H.'
'George, Christy P.'
'Shaligram, Parth S.'
'P. R., Suresha'
'Gonnade, Rajesh G.'

_publ_section_title
;
 Polymorphs and hydrates of the anticancer drug erlotinib: X-ray
 crystallography, phase transition and biopharmaceutical studies
;
_journal_issue 22
_journal_name_full CrystEngComm
_journal_page_first 3961
_journal_page_last 3974
_journal_paper_doi 10.1039/D1CE00032B
_journal_volume 23
_journal_year 2021
_chemical_formula_moiety 'C22 H23 N3 O4'
_chemical_formula_sum 'C22 H23 N3 O4'
_chemical_formula_weight 393.43
_space_group_crystal_system monoclinic
_space_group_IT_number 7
_space_group_name_Hall 'P -2yc'
_space_group_name_H-M_alt 'P 1 c 1'
_atom_sites_solution_hydrogens geom
_audit_creation_method SHELXL-2018/3
_audit_update_record
;
2020-12-28 deposited with the CCDC.	2021-04-23 downloaded from the CCDC.
;
_cell_angle_alpha 90
_cell_angle_beta 101.3410(10)
_cell_angle_gamma 90
_cell_formula_units_Z 4
_cell_length_a 13.9641(6)
_cell_length_b 13.0136(5)
_cell_length_c 11.2102(5)
_cell_measurement_reflns_used 9308
_cell_measurement_temperature 100(2)
_cell_measurement_theta_max 38.68
_cell_measurement_theta_min 2.43
_cell_volume 1997.38(15)
_computing_cell_refinement 'SAINT (Bruker, 2016)'
_computing_data_collection 'APEX3 (Bruker, 2016)'
_computing_data_reduction 'SAINT (Bruker, 2016)'
_computing_molecular_graphics 'Bruker SHELXTL, Mercury 2020.20'
_computing_publication_material 'Bruker SHELXTL'
_computing_structure_refinement 'SHELXL-2018/3 (Sheldrick, 2018)'
_computing_structure_solution 'SHELXT 2014/5 (Sheldrick, 2014)'
_diffrn_ambient_temperature 100(2)
_diffrn_detector 'Photon II CPAD Area Detector'
_diffrn_detector_area_resol_mean 7.39
_diffrn_measured_fraction_theta_full 0.984
_diffrn_measured_fraction_theta_max 0.938
_diffrn_measurement_device '\k-geometry diffractometer'
_diffrn_measurement_device_type 'Bruker D8 VENTURE Kappa Duo PHOTON II CPAD'
_diffrn_measurement_method '\f and \w scans'
_diffrn_radiation_monochromator 'multilayer mirrors'
_diffrn_radiation_type MoK\a
_diffrn_radiation_wavelength 0.71073
_diffrn_reflns_av_R_equivalents 0.0247
_diffrn_reflns_av_unetI/netI 0.0293
_diffrn_reflns_Laue_measured_fraction_full 0.984
_diffrn_reflns_Laue_measured_fraction_max 0.938
_diffrn_reflns_limit_h_max 24
_diffrn_reflns_limit_h_min -24
_diffrn_reflns_limit_k_max 21
_diffrn_reflns_limit_k_min -22
_diffrn_reflns_limit_l_max 19
_diffrn_reflns_limit_l_min -19
_diffrn_reflns_number 61579
_diffrn_reflns_point_group_measured_fraction_full 0.982
_diffrn_reflns_point_group_measured_fraction_max 0.908
_diffrn_reflns_theta_full 25.242
_diffrn_reflns_theta_max 38.889
_diffrn_reflns_theta_min 2.425
_diffrn_source 'micro-focus sealed tube'
_diffrn_source_type 'Incoatech I\mS HB'
_exptl_absorpt_coefficient_mu 0.091
_exptl_absorpt_correction_T_max 0.991
_exptl_absorpt_correction_T_min 0.973
_exptl_absorpt_correction_type multi-scan
_exptl_absorpt_process_details 'SADABS (Bruker, 2016)'
_exptl_crystal_colour colourless
_exptl_crystal_density_diffrn 1.308
_exptl_crystal_description 'thin plate'
_exptl_crystal_F_000 832
_exptl_crystal_size_max 0.300
_exptl_crystal_size_mid 0.200
_exptl_crystal_size_min 0.100
_refine_diff_density_max 0.960
_refine_diff_density_min -0.322
_refine_diff_density_rms 0.071
_refine_ls_abs_structure_details
;
 Flack x determined using 8987 quotients [(I+)-(I-)]/[(I+)+(I-)]
 (Parsons, Flack and Wagner, Acta Cryst. B69 (2013) 249-259).
;
_refine_ls_abs_structure_Flack 0.11(11)
_refine_ls_extinction_method none
_refine_ls_goodness_of_fit_ref 1.064
_refine_ls_hydrogen_treatment constr
_refine_ls_matrix_type full
_refine_ls_number_parameters 527
_refine_ls_number_reflns 20962
_refine_ls_number_restraints 2
_refine_ls_restrained_S_all 1.064
_refine_ls_R_factor_all 0.0536
_refine_ls_R_factor_gt 0.0511
_refine_ls_shift/su_max 0.000
_refine_ls_shift/su_mean 0.000
_refine_ls_structure_factor_coef Fsqd
_refine_ls_weighting_details 'w=1/[\s^2^(Fo^2^)+(0.0888P)^2^+0.3311P] where P=(Fo^2^+2Fc^2^)/3'
_refine_ls_weighting_scheme calc
_refine_ls_wR_factor_gt 0.1340
_refine_ls_wR_factor_ref 0.1363
_reflns_Friedel_coverage 0.933
_reflns_Friedel_fraction_full 0.980
_reflns_Friedel_fraction_max 0.877
_reflns_number_gt 19979
_reflns_number_total 20962
_reflns_threshold_expression 'I > 2\s(I)'
_cod_data_source_file d1ce00032b2.cif
_cod_data_source_block ETB_FORM_I
_cod_depositor_comments 'Adding full bibliography for 7242719--7242721.cif.'
_cod_original_sg_symbol_H-M 'P c'
_cod_database_code 7242719
_shelx_shelxl_version_number 2018/3
_shelx_space_group_comment
;
The symmetry employed for this shelxl refinement is uniquely defined
by the following loop, which should always be used as a source of
symmetry information in preference to the above space-group names.
They are only intended as comments.
;
_shelx_estimated_absorpt_t_min 0.973
_shelx_estimated_absorpt_t_max 0.991

loop_
_space_group_symop_operation_xyz
'x, y, z'
'x, -y, z+1/2'

loop_
_atom_site_label
_atom_site_type_symbol
_atom_site_fract_x
_atom_site_fract_y
_atom_site_fract_z
_atom_site_U_iso_or_equiv
_atom_site_adp_type
_atom_site_occupancy
_atom_site_site_symmetry_order
_atom_site_calc_flag
_atom_site_refinement_flags_posn
_atom_site_refinement_flags_adp
_atom_site_refinement_flags_occupancy
_atom_site_disorder_assembly
_atom_site_disorder_group
O1 O 0.22849(8) 0.67963(8) 0.30326(10) 0.01516(17) Uani 1 1 d . . . . .
O2 O 0.13450(11) 0.75529(13) 0.06087(12) 0.0264(3) Uani 1 1 d . . . . .
O3 O 0.28451(8) 0.49693(8) 0.31776(10) 0.01517(18) Uani 1 1 d . . . . .
O4 O 0.15535(8) 0.34574(10) 0.22111(11) 0.01779(19) Uani 1 1 d . . . . .
N1 N 0.50040(9) 0.78747(9) 0.61309(11) 0.01337(18) Uani 1 1 d . . . . .
N2 N 0.60728(9) 0.65942(9) 0.72034(11) 0.01392(18) Uani 1 1 d . . . . .
N3 N 0.58446(9) 0.48635(9) 0.68147(11) 0.01350(18) Uani 1 1 d . . . . .
H3N H 0.550411 0.436791 0.639634 0.016 Uiso 1 1 calc R U . . .
C1 C 0.57671(11) 0.75621(10) 0.69352(13) 0.0151(2) Uani 1 1 d . . . . .
H1 H 0.615091 0.808817 0.738339 0.018 Uiso 1 1 calc R U . . .
C2 C 0.55599(9) 0.58419(10) 0.65633(11) 0.01083(17) Uani 1 1 d . . . . .
C3 C 0.41865(9) 0.53097(10) 0.48731(12) 0.01187(18) Uani 1 1 d . . . . .
H3 H 0.437043 0.460722 0.496909 0.014 Uiso 1 1 calc R U . . .
C4 C 0.33984(9) 0.55945(10) 0.40012(12) 0.01211(19) Uani 1 1 d . . . . .
C5 C 0.30956(9) 0.66490(10) 0.38847(12) 0.01178(18) Uani 1 1 d . . . . .
C6 C 0.36325(10) 0.73950(10) 0.45879(12) 0.01239(19) Uani 1 1 d . . . . .
H6 H 0.344476 0.809615 0.448743 0.015 Uiso 1 1 calc R U . . .
C7 C 0.44656(9) 0.71113(9) 0.54611(11) 0.01074(18) Uani 1 1 d . . . . .
C8 C 0.47253(9) 0.60674(9) 0.56300(11) 0.01037(17) Uani 1 1 d . . . . .
C9 C 0.66705(9) 0.45906(10) 0.77251(12) 0.01199(18) Uani 1 1 d . . . . .
C10 C 0.65228(10) 0.41210(11) 0.87910(12) 0.0147(2) Uani 1 1 d . . . . .
H10 H 0.587812 0.401038 0.891887 0.018 Uiso 1 1 calc R U . . .
C11 C 0.73204(11) 0.38140(12) 0.96681(13) 0.0162(2) Uani 1 1 d . . . . .
H11 H 0.721818 0.349834 1.039688 0.019 Uiso 1 1 calc R U . . .
C12 C 0.82649(11) 0.39666(12) 0.94841(13) 0.0161(2) Uani 1 1 d . . . . .
H12 H 0.880722 0.375934 1.008771 0.019 Uiso 1 1 calc R U . . .
C13 C 0.84164(10) 0.44268(11) 0.84063(13) 0.0140(2) Uani 1 1 d . . . . .
C14 C 0.76128(10) 0.47398(11) 0.75239(13) 0.0139(2) Uani 1 1 d . . . . .
H14 H 0.771130 0.505246 0.679174 0.017 Uiso 1 1 calc R U . . .
C15 C 0.93876(10) 0.45701(12) 0.81859(15) 0.0175(2) Uani 1 1 d . . . . .
C16 C 1.01997(11) 0.47105(14) 0.80075(17) 0.0219(3) Uani 1 1 d . . . . .
H16 H 1.084074 0.482130 0.786663 0.026 Uiso 1 1 calc R U . . .
C17 C 0.19103(10) 0.78209(11) 0.27980(13) 0.0147(2) Uani 1 1 d . . . . .
H17A H 0.242069 0.827983 0.259516 0.018 Uiso 1 1 calc R U . . .
H17B H 0.169183 0.809919 0.352191 0.018 Uiso 1 1 calc R U . . .
C18 C 0.10606(11) 0.77441(12) 0.17371(14) 0.0180(2) Uani 1 1 d . . . . .
H18A H 0.062313 0.718393 0.189748 0.022 Uiso 1 1 calc R U . . .
H18B H 0.068472 0.839355 0.167420 0.022 Uiso 1 1 calc R U . . .
C19 C 0.14282(16) 0.6497(2) 0.03296(18) 0.0314(4) Uani 1 1 d . . . . .
H19A H 0.203607 0.622059 0.081065 0.047 Uiso 1 1 calc R U . . .
H19B H 0.143488 0.642110 -0.053855 0.047 Uiso 1 1 calc R U . . .
H19C H 0.087118 0.611929 0.052387 0.047 Uiso 1 1 calc R U . . .
C20 C 0.31667(10) 0.39339(11) 0.30793(13) 0.0145(2) Uani 1 1 d . . . . .
H20A H 0.310916 0.353452 0.381360 0.017 Uiso 1 1 calc R U . . .
H20B H 0.385606 0.391999 0.298223 0.017 Uiso 1 1 calc R U . . .
C21 C 0.25083(11) 0.34978(11) 0.19715(12) 0.0151(2) Uani 1 1 d . . . . .
H21A H 0.252160 0.393896 0.125554 0.018 Uiso 1 1 calc R U . . .
H21B H 0.272873 0.280013 0.179847 0.018 Uiso 1 1 calc R U . . .
C22 C 0.08468(14) 0.31888(15) 0.11687(17) 0.0255(3) Uani 1 1 d . . . . .
H22A H 0.079154 0.374338 0.056759 0.038 Uiso 1 1 calc R U . . .
H22B H 0.021340 0.308340 0.140187 0.038 Uiso 1 1 calc R U . . .
H22C H 0.104671 0.255401 0.081578 0.038 Uiso 1 1 calc R U . . .
O1' O 0.76938(8) 0.18282(8) 0.43739(11) 0.01570(17) Uani 1 1 d . . . . .
O2' O 0.86897(12) 0.27073(14) 0.24850(14) 0.0299(3) Uani 1 1 d . . . . .
O3' O 0.71264(8) -0.00172(8) 0.42315(11) 0.01590(18) Uani 1 1 d . . . . .
O4' O 0.83842(9) -0.15319(10) 0.37745(12) 0.0199(2) Uani 1 1 d . . . . .
N1' N 0.49517(9) 0.28855(9) 0.61030(12) 0.01399(18) Uani 1 1 d . . . . .
N2' N 0.38954(9) 0.16010(9) 0.66738(12) 0.01489(19) Uani 1 1 d . . . . .
N3' N 0.41488(9) -0.01262(9) 0.64470(12) 0.01418(18) Uani 1 1 d . . . . .
H3'N H 0.450787 -0.062348 0.623380 0.017 Uiso 1 1 calc R U . . .
C1' C 0.41904(11) 0.25709(10) 0.65350(14) 0.0157(2) Uani 1 1 d . . . . .
H1' H 0.379859 0.309665 0.678058 0.019 Uiso 1 1 calc R U . . .
C2' C 0.44183(9) 0.08501(10) 0.63027(12) 0.01143(18) Uani 1 1 d . . . . .
C3' C 0.57922(9) 0.03193(10) 0.52770(12) 0.01224(19) Uani 1 1 d . . . . .
H3' H 0.561470 -0.038481 0.528903 0.015 Uiso 1 1 calc R U . . .
C4' C 0.65775(10) 0.06117(10) 0.47847(12) 0.01272(19) Uani 1 1 d . . . . .
C5' C 0.68753(9) 0.16658(10) 0.48154(12) 0.01222(19) Uani 1 1 d . . . . .
C6' C 0.63313(10) 0.24074(10) 0.52462(12) 0.01264(19) Uani 1 1 d . . . . .
H6' H 0.651345 0.310993 0.523104 0.015 Uiso 1 1 calc R U . . .
C7' C 0.54982(9) 0.21218(9) 0.57130(11) 0.01138(18) Uani 1 1 d . . . . .
C8' C 0.52486(9) 0.10767(9) 0.57671(12) 0.01091(18) Uani 1 1 d . . . . .
C9' C 0.33079(10) -0.03980(10) 0.69296(12) 0.01292(19) Uani 1 1 d . . . . .
C10' C 0.34271(11) -0.09000(12) 0.80459(13) 0.0161(2) Uani 1 1 d . . . . .
H10' H 0.406356 -0.103950 0.849781 0.019 Uiso 1 1 calc R U . . .
C11' C 0.26060(12) -0.11971(12) 0.84971(14) 0.0178(2) Uani 1 1 d . . . . .
H11' H 0.268658 -0.154239 0.925698 0.021 Uiso 1 1 calc R U . . .
C12' C 0.16743(12) -0.09933(12) 0.78477(14) 0.0177(2) Uani 1 1 d . . . . .
H12' H 0.111945 -0.118710 0.816825 0.021 Uiso 1 1 calc R U . . .
C13' C 0.15533(10) -0.05000(11) 0.67154(14) 0.0159(2) Uani 1 1 d . . . . .
C14' C 0.23777(10) -0.02012(11) 0.62598(13) 0.0150(2) Uani 1 1 d . . . . .
H14' H 0.230043 0.013511 0.549468 0.018 Uiso 1 1 calc R U . . .
C15' C 0.06012(11) -0.03061(13) 0.60036(16) 0.0204(3) Uani 1 1 d . . . . .
C16' C -0.01933(13) -0.01231(16) 0.53958(19) 0.0261(3) Uani 1 1 d . . . . .
H16' H -0.081909 0.002114 0.491706 0.031 Uiso 1 1 calc R U . . .
C17' C 0.80607(10) 0.28630(11) 0.43683(13) 0.0156(2) Uani 1 1 d . . . . .
H17C H 0.825172 0.312503 0.521065 0.019 Uiso 1 1 calc R U . . .
H17D H 0.755295 0.332195 0.391005 0.019 Uiso 1 1 calc R U . . .
C18' C 0.89379(11) 0.28274(13) 0.37652(16) 0.0203(3) Uani 1 1 d . . . . .
H18C H 0.931612 0.347045 0.395395 0.024 Uiso 1 1 calc R U . . .
H18D H 0.936362 0.224936 0.411322 0.024 Uiso 1 1 calc R U . . .
C19' C 0.85674(17) 0.1676(2) 0.2089(2) 0.0350(4) Uani 1 1 d . . . . .
H19D H 0.911122 0.126130 0.252367 0.052 Uiso 1 1 calc R U . . .
H19E H 0.855523 0.164377 0.121287 0.052 Uiso 1 1 calc R U . . .
H19F H 0.795094 0.140927 0.225612 0.052 Uiso 1 1 calc R U . . .
C20' C 0.67951(10) -0.10537(11) 0.39897(13) 0.0151(2) Uani 1 1 d . . . . .
H20C H 0.609430 -0.106464 0.360094 0.018 Uiso 1 1 calc R U . . .
H20D H 0.688592 -0.145507 0.475392 0.018 Uiso 1 1 calc R U . . .
C21' C 0.74053(11) -0.14933(11) 0.31467(13) 0.0160(2) Uani 1 1 d . . . . .
H21C H 0.717395 -0.219217 0.288571 0.019 Uiso 1 1 calc R U . . .
H21D H 0.735142 -0.105605 0.241382 0.019 Uiso 1 1 calc R U . . .
C22' C 0.90346(15) -0.17591(16) 0.2991(2) 0.0278(4) Uani 1 1 d . . . . .
H22D H 0.885569 -0.241930 0.258773 0.042 Uiso 1 1 calc R U . . .
H22E H 0.970265 -0.179857 0.346502 0.042 Uiso 1 1 calc R U . . .
H22F H 0.899639 -0.121698 0.237655 0.042 Uiso 1 1 calc R U . . .

loop_
_atom_site_aniso_label
_atom_site_aniso_U_11
_atom_site_aniso_U_22
_atom_site_aniso_U_33
_atom_site_aniso_U_23
_atom_site_aniso_U_13
_atom_site_aniso_U_12
O1 0.0136(4) 0.0118(4) 0.0176(4) 0.0008(3) -0.0030(3) 0.0024(3)
O2 0.0268(6) 0.0356(7) 0.0162(5) 0.0047(5) 0.0022(4) -0.0084(5)
O3 0.0155(4) 0.0087(4) 0.0178(4) -0.0038(3) -0.0053(3) 0.0017(3)
O4 0.0141(4) 0.0197(5) 0.0182(4) -0.0026(4) 0.0001(3) -0.0009(3)
N1 0.0148(4) 0.0091(4) 0.0151(4) -0.0014(3) 0.0001(3) 0.0001(3)
N2 0.0140(4) 0.0100(4) 0.0160(4) -0.0018(3) -0.0013(3) 0.0010(3)
N3 0.0110(4) 0.0112(4) 0.0162(4) 0.0006(3) -0.0025(3) 0.0010(3)
C1 0.0162(5) 0.0099(5) 0.0175(5) -0.0020(4) -0.0011(4) 0.0000(4)
C2 0.0105(4) 0.0091(4) 0.0125(4) -0.0001(3) 0.0012(3) 0.0010(3)
C3 0.0122(4) 0.0085(4) 0.0138(5) -0.0009(3) -0.0003(4) 0.0005(3)
C4 0.0122(4) 0.0097(4) 0.0134(4) -0.0013(4) -0.0001(4) 0.0009(3)
C5 0.0117(4) 0.0106(4) 0.0123(4) 0.0004(3) 0.0006(3) 0.0016(3)
C6 0.0129(4) 0.0101(4) 0.0136(4) 0.0003(4) 0.0010(4) 0.0014(4)
C7 0.0113(4) 0.0086(4) 0.0119(4) 0.0001(3) 0.0012(3) 0.0006(3)
C8 0.0101(4) 0.0086(4) 0.0121(4) -0.0002(3) 0.0017(3) 0.0005(3)
C9 0.0114(4) 0.0099(4) 0.0137(4) 0.0001(4) 0.0002(3) 0.0012(3)
C10 0.0142(5) 0.0161(5) 0.0142(5) 0.0005(4) 0.0037(4) 0.0015(4)
C11 0.0181(5) 0.0177(6) 0.0128(5) 0.0016(4) 0.0030(4) 0.0015(4)
C12 0.0153(5) 0.0173(5) 0.0144(5) 0.0008(4) 0.0000(4) 0.0025(4)
C13 0.0113(4) 0.0134(5) 0.0168(5) 0.0005(4) 0.0014(4) 0.0015(4)
C14 0.0120(4) 0.0136(5) 0.0156(5) 0.0024(4) 0.0015(4) 0.0012(4)
C15 0.0125(5) 0.0164(6) 0.0232(6) 0.0001(5) 0.0027(4) 0.0016(4)
C16 0.0144(5) 0.0242(7) 0.0277(7) -0.0021(6) 0.0054(5) -0.0009(5)
C17 0.0138(5) 0.0123(5) 0.0174(5) 0.0028(4) 0.0018(4) 0.0027(4)
C18 0.0133(5) 0.0195(6) 0.0199(6) 0.0053(5) 0.0002(4) 0.0013(4)
C19 0.0275(8) 0.0465(12) 0.0191(7) -0.0067(7) 0.0019(6) 0.0023(8)
C20 0.0142(5) 0.0117(5) 0.0167(5) -0.0026(4) 0.0009(4) 0.0016(4)
C21 0.0174(5) 0.0144(5) 0.0134(5) -0.0031(4) 0.0028(4) -0.0005(4)
C22 0.0230(7) 0.0242(7) 0.0241(7) 0.0015(6) -0.0080(6) -0.0036(6)
O1' 0.0161(4) 0.0117(4) 0.0213(4) 0.0002(3) 0.0085(3) -0.0029(3)
O2' 0.0308(7) 0.0381(8) 0.0235(6) 0.0109(5) 0.0121(5) 0.0072(6)
O3' 0.0164(4) 0.0096(4) 0.0246(5) -0.0045(3) 0.0113(4) -0.0015(3)
O4' 0.0155(4) 0.0232(5) 0.0222(5) -0.0063(4) 0.0065(4) 0.0007(4)
N1' 0.0152(4) 0.0092(4) 0.0183(5) -0.0013(3) 0.0053(4) 0.0004(3)
N2' 0.0147(4) 0.0101(4) 0.0214(5) -0.0012(4) 0.0070(4) 0.0004(3)
N3' 0.0121(4) 0.0109(4) 0.0212(5) -0.0006(4) 0.0070(4) -0.0012(3)
C1' 0.0171(5) 0.0100(5) 0.0214(6) -0.0013(4) 0.0072(4) 0.0000(4)
C2' 0.0110(4) 0.0092(4) 0.0141(4) -0.0002(4) 0.0026(3) -0.0006(3)
C3' 0.0131(4) 0.0082(4) 0.0159(5) -0.0007(4) 0.0041(4) -0.0001(3)
C4' 0.0132(4) 0.0102(4) 0.0156(5) -0.0017(4) 0.0049(4) -0.0008(4)
C5' 0.0129(4) 0.0111(5) 0.0133(5) 0.0003(4) 0.0040(4) -0.0014(4)
C6' 0.0142(5) 0.0102(4) 0.0140(5) 0.0000(4) 0.0040(4) -0.0016(4)
C7' 0.0126(4) 0.0083(4) 0.0132(4) 0.0002(3) 0.0025(4) -0.0007(3)
C8' 0.0111(4) 0.0089(4) 0.0129(4) -0.0003(3) 0.0027(3) -0.0007(3)
C9' 0.0133(4) 0.0102(4) 0.0158(5) -0.0005(4) 0.0045(4) -0.0019(4)
C10' 0.0177(5) 0.0150(5) 0.0155(5) 0.0002(4) 0.0029(4) -0.0011(4)
C11' 0.0233(6) 0.0160(5) 0.0151(5) 0.0003(4) 0.0065(4) -0.0020(5)
C12' 0.0198(6) 0.0163(5) 0.0191(5) -0.0019(4) 0.0090(5) -0.0044(4)
C13' 0.0140(5) 0.0146(5) 0.0195(5) -0.0011(4) 0.0042(4) -0.0030(4)
C14' 0.0142(5) 0.0147(5) 0.0163(5) 0.0016(4) 0.0034(4) -0.0024(4)
C15' 0.0156(5) 0.0191(6) 0.0265(7) -0.0029(5) 0.0040(5) -0.0048(5)
C16' 0.0172(6) 0.0289(8) 0.0301(8) -0.0028(6) -0.0002(6) -0.0049(6)
C17' 0.0146(5) 0.0130(5) 0.0191(5) 0.0022(4) 0.0033(4) -0.0028(4)
C18' 0.0139(5) 0.0208(6) 0.0268(7) 0.0056(5) 0.0053(5) -0.0019(5)
C19' 0.0296(9) 0.0512(13) 0.0265(8) -0.0062(8) 0.0112(7) 0.0033(9)
C20' 0.0157(5) 0.0121(5) 0.0183(5) -0.0031(4) 0.0051(4) -0.0016(4)
C21' 0.0196(5) 0.0144(5) 0.0146(5) -0.0032(4) 0.0048(4) 0.0004(4)
C22' 0.0256(7) 0.0251(8) 0.0379(9) -0.0063(7) 0.0191(7) 0.0004(6)

loop_
_atom_type_symbol
_atom_type_description
_atom_type_scat_dispersion_real
_atom_type_scat_dispersion_imag
_atom_type_scat_source
C C 0.0033 0.0016 'International Tables Vol C Tables 4.2.6.8 and 6.1.1.4'
H H 0.0000 0.0000 'International Tables Vol C Tables 4.2.6.8 and 6.1.1.4'
N N 0.0061 0.0033 'International Tables Vol C Tables 4.2.6.8 and 6.1.1.4'
O O 0.0106 0.0060 'International Tables Vol C Tables 4.2.6.8 and 6.1.1.4'

loop_
_geom_angle_atom_site_label_1
_geom_angle_atom_site_label_2
_geom_angle_atom_site_label_3
_geom_angle
_geom_angle_site_symmetry_1
_geom_angle_site_symmetry_3
_geom_angle_publ_flag
C5 O1 C17 119.19(11) . . ?
C19 O2 C18 114.54(14) . . ?
C4 O3 C20 118.22(11) . . ?
C21 O4 C22 112.51(13) . . ?
C1 N1 C7 115.60(11) . . ?
C2 N2 C1 116.96(12) . . ?
C2 N3 C9 123.29(11) . . ?
C2 N3 H3N 118.4 . . ?
C9 N3 H3N 118.4 . . ?
N1 C1 N2 128.36(13) . . ?
N1 C1 H1 115.8 . . ?
N2 C1 H1 115.8 . . ?
N2 C2 N3 118.38(11) . . ?
N2 C2 C8 120.97(11) . . ?
N3 C2 C8 120.65(11) . . ?
C4 C3 C8 119.74(11) . . ?
C4 C3 H3 120.1 . . ?
C8 C3 H3 120.1 . . ?
O3 C4 C3 126.47(12) . . ?
O3 C4 C5 113.24(11) . . ?
C3 C4 C5 120.29(11) . . ?
O1 C5 C6 126.49(12) . . ?
O1 C5 C4 113.16(11) . . ?
C6 C5 C4 120.34(11) . . ?
C5 C6 C7 119.59(12) . . ?
C5 C6 H6 120.2 . . ?
C7 C6 H6 120.2 . . ?
N1 C7 C8 121.60(11) . . ?
N1 C7 C6 118.43(11) . . ?
C8 C7 C6 119.97(11) . . ?
C7 C8 C3 119.87(11) . . ?
C7 C8 C2 116.47(11) . . ?
C3 C8 C2 123.63(11) . . ?
C14 C9 C10 120.30(12) . . ?
C14 C9 N3 120.42(12) . . ?
C10 C9 N3 119.19(12) . . ?
C11 C10 C9 119.94(13) . . ?
C11 C10 H10 120.0 . . ?
C9 C10 H10 120.0 . . ?
C12 C11 C10 120.38(13) . . ?
C12 C11 H11 119.8 . . ?
C10 C11 H11 119.8 . . ?
C11 C12 C13 119.86(13) . . ?
C11 C12 H12 120.1 . . ?
C13 C12 H12 120.1 . . ?
C12 C13 C14 119.78(13) . . ?
C12 C13 C15 120.73(13) . . ?
C14 C13 C15 119.48(13) . . ?
C9 C14 C13 119.74(12) . . ?
C9 C14 H14 120.1 . . ?
C13 C14 H14 120.1 . . ?
C16 C15 C13 178.69(17) . . ?
C15 C16 H16 180.0 . . ?
O1 C17 C18 106.51(12) . . ?
O1 C17 H17A 110.4 . . ?
C18 C17 H17A 110.4 . . ?
O1 C17 H17B 110.4 . . ?
C18 C17 H17B 110.4 . . ?
H17A C17 H17B 108.6 . . ?
O2 C18 C17 113.53(13) . . ?
O2 C18 H18A 108.9 . . ?
C17 C18 H18A 108.9 . . ?
O2 C18 H18B 108.9 . . ?
C17 C18 H18B 108.9 . . ?
H18A C18 H18B 107.7 . . ?
O2 C19 H19A 109.5 . . ?
O2 C19 H19B 109.5 . . ?
H19A C19 H19B 109.5 . . ?
O2 C19 H19C 109.5 . . ?
H19A C19 H19C 109.5 . . ?
H19B C19 H19C 109.5 . . ?
O3 C20 C21 105.59(11) . . ?
O3 C20 H20A 110.6 . . ?
C21 C20 H20A 110.6 . . ?
O3 C20 H20B 110.6 . . ?
C21 C20 H20B 110.6 . . ?
H20A C20 H20B 108.8 . . ?
O4 C21 C20 107.69(11) . . ?
O4 C21 H21A 110.2 . . ?
C20 C21 H21A 110.2 . . ?
O4 C21 H21B 110.2 . . ?
C20 C21 H21B 110.2 . . ?
H21A C21 H21B 108.5 . . ?
O4 C22 H22A 109.5 . . ?
O4 C22 H22B 109.5 . . ?
H22A C22 H22B 109.5 . . ?
O4 C22 H22C 109.5 . . ?
H22A C22 H22C 109.5 . . ?
H22B C22 H22C 109.5 . . ?
C5' O1' C17' 118.41(11) . . ?
C19' O2' C18' 114.41(16) . . ?
C4' O3' C20' 117.70(11) . . ?
C21' O4' C22' 112.06(14) . . ?
C1' N1' C7' 115.50(11) . . ?
C2' N2' C1' 116.87(12) . . ?
C2' N3' C9' 123.32(12) . . ?
C2' N3' H3'N 118.3 . . ?
C9' N3' H3'N 118.3 . . ?
N1' C1' N2' 128.42(13) . . ?
N1' C1' H1' 115.8 . . ?
N2' C1' H1' 115.8 . . ?
N2' C2' N3' 118.14(12) . . ?
N2' C2' C8' 121.05(11) . . ?
N3' C2' C8' 120.81(11) . . ?
C4' C3' C8' 119.52(12) . . ?
C4' C3' H3' 120.2 . . ?
C8' C3' H3' 120.2 . . ?
O3' C4' C3' 125.82(12) . . ?
O3' C4' C5' 113.74(11) . . ?
C3' C4' C5' 120.43(12) . . ?
O1' C5' C6' 125.89(12) . . ?
O1' C5' C4' 113.86(11) . . ?
C6' C5' C4' 120.23(12) . . ?
C5' C6' C7' 119.80(12) . . ?
C5' C6' H6' 120.1 . . ?
C7' C6' H6' 120.1 . . ?
N1' C7' C8' 121.77(11) . . ?
N1' C7' C6' 118.38(11) . . ?
C8' C7' C6' 119.85(11) . . ?
C7' C8' C3' 119.90(11) . . ?
C7' C8' C2' 116.29(11) . . ?
C3' C8' C2' 123.79(11) . . ?
C14' C9' C10' 120.37(12) . . ?
C14' C9' N3' 119.96(12) . . ?
C10' C9' N3' 119.61(13) . . ?
C9' C10' C11' 119.62(14) . . ?
C9' C10' H10' 120.2 . . ?
C11' C10' H10' 120.2 . . ?
C12' C11' C10' 120.66(14) . . ?
C12' C11' H11' 119.7 . . ?
C10' C11' H11' 119.7 . . ?
C11' C12' C13' 119.77(13) . . ?
C11' C12' H12' 120.1 . . ?
C13' C12' H12' 120.1 . . ?
C12' C13' C14' 119.65(14) . . ?
C12' C13' C15' 121.22(14) . . ?
C14' C13' C15' 119.12(14) . . ?
C9' C14' C13' 119.92(13) . . ?
C9' C14' H14' 120.0 . . ?
C13' C14' H14' 120.0 . . ?
C16' C15' C13' 178.58(19) . . ?
C15' C16' H16' 180.0 . . ?
O1' C17' C18' 107.05(12) . . ?
O1' C17' H17C 110.3 . . ?
C18' C17' H17C 110.3 . . ?
O1' C17' H17D 110.3 . . ?
C18' C17' H17D 110.3 . . ?
H17C C17' H17D 108.6 . . ?
O2' C18' C17' 113.44(13) . . ?
O2' C18' H18C 108.9 . . ?
C17' C18' H18C 108.9 . . ?
O2' C18' H18D 108.9 . . ?
C17' C18' H18D 108.9 . . ?
H18C C18' H18D 107.7 . . ?
O2' C19' H19D 109.5 . . ?
O2' C19' H19E 109.5 . . ?
H19D C19' H19E 109.5 . . ?
O2' C19' H19F 109.5 . . ?
H19D C19' H19F 109.5 . . ?
H19E C19' H19F 109.5 . . ?
O3' C20' C21' 105.95(11) . . ?
O3' C20' H20C 110.5 . . ?
C21' C20' H20C 110.5 . . ?
O3' C20' H20D 110.5 . . ?
C21' C20' H20D 110.5 . . ?
H20C C20' H20D 108.7 . . ?
O4' C21' C20' 108.26(12) . . ?
O4' C21' H21C 110.0 . . ?
C20' C21' H21C 110.0 . . ?
O4' C21' H21D 110.0 . . ?
C20' C21' H21D 110.0 . . ?
H21C C21' H21D 108.4 . . ?
O4' C22' H22D 109.5 . . ?
O4' C22' H22E 109.5 . . ?
H22D C22' H22E 109.5 . . ?
O4' C22' H22F 109.5 . . ?
H22D C22' H22F 109.5 . . ?
H22E C22' H22F 109.5 . . ?

loop_
_geom_bond_atom_site_label_1
_geom_bond_atom_site_label_2
_geom_bond_distance
_geom_bond_site_symmetry_2
_geom_bond_publ_flag
O1 C5 1.3437(16) . ?
O1 C17 1.4376(17) . ?
O2 C19 1.419(3) . ?
O2 C18 1.420(2) . ?
O3 C4 1.3531(16) . ?
O3 C20 1.4314(17) . ?
O4 C21 1.4118(18) . ?
O4 C22 1.417(2) . ?
N1 C1 1.3176(18) . ?
N1 C7 1.3763(17) . ?
N2 C2 1.3357(17) . ?
N2 C1 1.3448(18) . ?
N3 C2 1.3471(17) . ?
N3 C9 1.4265(17) . ?
N3 H3N 0.8800 . ?
C1 H1 0.9500 . ?
C2 C8 1.4351(17) . ?
C3 C4 1.3714(17) . ?
C3 C8 1.4168(17) . ?
C3 H3 0.9500 . ?
C4 C5 1.4344(18) . ?
C5 C6 1.3760(18) . ?
C6 C7 1.4141(18) . ?
C6 H6 0.9500 . ?
C7 C8 1.4092(17) . ?
C9 C14 1.3916(19) . ?
C9 C10 1.3930(19) . ?
C10 C11 1.391(2) . ?
C10 H10 0.9500 . ?
C11 C12 1.389(2) . ?
C11 H11 0.9500 . ?
C12 C13 1.401(2) . ?
C12 H12 0.9500 . ?
C13 C14 1.4025(19) . ?
C13 C15 1.438(2) . ?
C14 H14 0.9500 . ?
C15 C16 1.204(2) . ?
C16 H16 0.9500 . ?
C17 C18 1.509(2) . ?
C17 H17A 0.9900 . ?
C17 H17B 0.9900 . ?
C18 H18A 0.9900 . ?
C18 H18B 0.9900 . ?
C19 H19A 0.9800 . ?
C19 H19B 0.9800 . ?
C19 H19C 0.9800 . ?
C20 C21 1.5035(19) . ?
C20 H20A 0.9900 . ?
C20 H20B 0.9900 . ?
C21 H21A 0.9900 . ?
C21 H21B 0.9900 . ?
C22 H22A 0.9800 . ?
C22 H22B 0.9800 . ?
C22 H22C 0.9800 . ?
O1' C5' 1.3485(16) . ?
O1' C17' 1.4412(18) . ?
O2' C19' 1.413(3) . ?
O2' C18' 1.417(2) . ?
O3' C4' 1.3525(16) . ?
O3' C20' 1.4344(17) . ?
O4' C21' 1.410(2) . ?
O4' C22' 1.413(2) . ?
N1' C1' 1.3172(19) . ?
N1' C7' 1.3756(17) . ?
N2' C2' 1.3344(17) . ?
N2' C1' 1.3461(18) . ?
N3' C2' 1.3438(17) . ?
N3' C9' 1.4306(18) . ?
N3' H3'N 0.8800 . ?
C1' H1' 0.9500 . ?
C2' C8' 1.4373(17) . ?
C3' C4' 1.3748(18) . ?
C3' C8' 1.4190(18) . ?
C3' H3' 0.9500 . ?
C4' C5' 1.4318(18) . ?
C5' C6' 1.3733(19) . ?
C6' C7' 1.4159(18) . ?
C6' H6' 0.9500 . ?
C7' C8' 1.4083(17) . ?
C9' C14' 1.390(2) . ?
C9' C10' 1.392(2) . ?
C10' C11' 1.396(2) . ?
C10' H10' 0.9500 . ?
C11' C12' 1.386(2) . ?
C11' H11' 0.9500 . ?
C12' C13' 1.403(2) . ?
C12' H12' 0.9500 . ?
C13' C14' 1.4031(19) . ?
C13' C15' 1.432(2) . ?
C14' H14' 0.9500 . ?
C15' C16' 1.206(2) . ?
C16' H16' 0.9500 . ?
C17' C18' 1.512(2) . ?
C17' H17C 0.9900 . ?
C17' H17D 0.9900 . ?
C18' H18C 0.9900 . ?
C18' H18D 0.9900 . ?
C19' H19D 0.9800 . ?
C19' H19E 0.9800 . ?
C19' H19F 0.9800 . ?
C20' C21' 1.504(2) . ?
C20' H20C 0.9900 . ?
C20' H20D 0.9900 . ?
C21' H21C 0.9900 . ?
C21' H21D 0.9900 . ?
C22' H22D 0.9800 . ?
C22' H22E 0.9800 . ?
C22' H22F 0.9800 . ?

loop_
_geom_torsion_atom_site_label_1
_geom_torsion_atom_site_label_2
_geom_torsion_atom_site_label_3
_geom_torsion_atom_site_label_4
_geom_torsion
_geom_torsion_site_symmetry_1
_geom_torsion_site_symmetry_2
_geom_torsion_site_symmetry_3
_geom_torsion_site_symmetry_4
_geom_torsion_publ_flag
C7 N1 C1 N2 -1.7(2) . . . . ?
C2 N2 C1 N1 1.7(2) . . . . ?
C1 N2 C2 N3 -179.67(13) . . . . ?
C1 N2 C2 C8 0.33(19) . . . . ?
C9 N3 C2 N2 -0.4(2) . . . . ?
C9 N3 C2 C8 179.59(12) . . . . ?
C20 O3 C4 C3 -8.7(2) . . . . ?
C20 O3 C4 C5 170.43(12) . . . . ?
C8 C3 C4 O3 176.62(13) . . . . ?
C8 C3 C4 C5 -2.4(2) . . . . ?
C17 O1 C5 C6 -0.1(2) . . . . ?
C17 O1 C5 C4 -178.59(12) . . . . ?
O3 C4 C5 O1 4.03(17) . . . . ?
C3 C4 C5 O1 -176.81(12) . . . . ?
O3 C4 C5 C6 -174.59(13) . . . . ?
C3 C4 C5 C6 4.6(2) . . . . ?
O1 C5 C6 C7 179.17(13) . . . . ?
C4 C5 C6 C7 -2.41(19) . . . . ?
C1 N1 C7 C8 -0.32(19) . . . . ?
C1 N1 C7 C6 179.55(13) . . . . ?
C5 C6 C7 N1 178.37(12) . . . . ?
C5 C6 C7 C8 -1.76(19) . . . . ?
N1 C7 C8 C3 -176.25(12) . . . . ?
C6 C7 C8 C3 3.88(18) . . . . ?
N1 C7 C8 C2 2.01(18) . . . . ?
C6 C7 C8 C2 -177.86(11) . . . . ?
C4 C3 C8 C7 -1.75(19) . . . . ?
C4 C3 C8 C2 -179.88(12) . . . . ?
N2 C2 C8 C7 -2.01(18) . . . . ?
N3 C2 C8 C7 177.98(12) . . . . ?
N2 C2 C8 C3 176.18(13) . . . . ?
N3 C2 C8 C3 -3.83(19) . . . . ?
C2 N3 C9 C14 -74.37(18) . . . . ?
C2 N3 C9 C10 109.12(16) . . . . ?
C14 C9 C10 C11 1.0(2) . . . . ?
N3 C9 C10 C11 177.54(13) . . . . ?
C9 C10 C11 C12 -0.4(2) . . . . ?
C10 C11 C12 C13 -0.4(2) . . . . ?
C11 C12 C13 C14 0.6(2) . . . . ?
C11 C12 C13 C15 -178.56(14) . . . . ?
C10 C9 C14 C13 -0.8(2) . . . . ?
N3 C9 C14 C13 -177.26(12) . . . . ?
C12 C13 C14 C9 0.0(2) . . . . ?
C15 C13 C14 C9 179.14(13) . . . . ?
C5 O1 C17 C18 175.29(12) . . . . ?
C19 O2 C18 C17 89.06(18) . . . . ?
O1 C17 C18 O2 -72.22(16) . . . . ?
C4 O3 C20 C21 -170.83(12) . . . . ?
C22 O4 C21 C20 171.96(13) . . . . ?
O3 C20 C21 O4 -65.29(14) . . . . ?
C7' N1' C1' N2' 2.0(2) . . . . ?
C2' N2' C1' N1' -1.9(2) . . . . ?
C1' N2' C2' N3' 179.03(13) . . . . ?
C1' N2' C2' C8' -0.8(2) . . . . ?
C9' N3' C2' N2' 2.7(2) . . . . ?
C9' N3' C2' C8' -177.47(13) . . . . ?
C20' O3' C4' C3' 8.7(2) . . . . ?
C20' O3' C4' C5' -170.61(12) . . . . ?
C8' C3' C4' O3' -176.32(13) . . . . ?
C8' C3' C4' C5' 2.9(2) . . . . ?
C17' O1' C5' C6' 1.5(2) . . . . ?
C17' O1' C5' C4' -179.70(12) . . . . ?
O3' C4' C5' O1' -4.92(17) . . . . ?
C3' C4' C5' O1' 175.77(13) . . . . ?
O3' C4' C5' C6' 173.93(13) . . . . ?
C3' C4' C5' C6' -5.4(2) . . . . ?
O1' C5' C6' C7' -178.41(13) . . . . ?
C4' C5' C6' C7' 2.9(2) . . . . ?
C1' N1' C7' C8' 0.5(2) . . . . ?
C1' N1' C7' C6' -179.55(13) . . . . ?
C5' C6' C7' N1' -178.04(13) . . . . ?
C5' C6' C7' C8' 1.92(19) . . . . ?
N1' C7' C8' C3' 175.59(12) . . . . ?
C6' C7' C8' C3' -4.36(19) . . . . ?
N1' C7' C8' C2' -2.72(18) . . . . ?
C6' C7' C8' C2' 177.32(12) . . . . ?
C4' C3' C8' C7' 1.91(19) . . . . ?
C4' C3' C8' C2' -179.91(13) . . . . ?
N2' C2' C8' C7' 2.86(19) . . . . ?
N3' C2' C8' C7' -176.93(12) . . . . ?
N2' C2' C8' C3' -175.38(13) . . . . ?
N3' C2' C8' C3' 4.8(2) . . . . ?
C2' N3' C9' C14' 68.99(19) . . . . ?
C2' N3' C9' C10' -113.83(16) . . . . ?
C14' C9' C10' C11' -0.6(2) . . . . ?
N3' C9' C10' C11' -177.79(13) . . . . ?
C9' C10' C11' C12' -0.3(2) . . . . ?
C10' C11' C12' C13' 1.1(2) . . . . ?
C11' C12' C13' C14' -1.1(2) . . . . ?
C11' C12' C13' C15' 178.07(15) . . . . ?
C10' C9' C14' C13' 0.7(2) . . . . ?
N3' C9' C14' C13' 177.81(13) . . . . ?
C12' C13' C14' C9' 0.2(2) . . . . ?
C15' C13' C14' C9' -178.98(14) . . . . ?
C5' O1' C17' C18' -176.79(12) . . . . ?
C19' O2' C18' C17' -86.34(19) . . . . ?
O1' C17' C18' O2' 74.68(17) . . . . ?
C4' O3' C20' C21' 167.96(12) . . . . ?
C22' O4' C21' C20' -169.32(14) . . . . ?
O3' C20' C21' O4' 64.58(15) . . . . ?
